data_4313856
loop_
_publ_author_name
'Miquel Costas'
'Raul Xifra'
'Antoni Llobet'
'Miquel Sol\`a'
'Juvencio Robles'
'Teodor Parella'
'Helen Stoeckli-Evans'
'Markus Neuburger'

_publ_contact_author
;
Prof. Antoni Llobet,
Departament de Quimica
Universitat de Girona
Campus Montilivi
E-17071 Girona. Spain 
tel. int+34-972.418.262 (Research Office)
fax int+34-972.418.150
;
_publ_contact_author_email 'antoni.llobet@udg.es '
_publ_section_title
;
 Dinuclear Copper(I) Complexes with Hexaaza Macrocyclic Dinucleating
 Ligands: Structure and Dynamic Properties
;
_journal_name_full 'Inorganic Chemistry'
_journal_page_first 4456
_journal_page_last 4468
_journal_paper_doi 10.1021/ic0261833
_journal_volume 42
_journal_year 2003
_chemical_compound_source
;
?
;
_chemical_formula_moiety ' C32 H50 Cu2 N6 O2 * 2ClO4 * 2H2O'
_chemical_formula_sum 'C32 H54 Cl2 Cu2 N6 O12'
_chemical_formula_weight 912.80
_chemical_name_systematic
;
 ?
;
_space_group_IT_number 14
_symmetry_cell_setting monoclinic
_symmetry_space_group_name_Hall '-P 2yn'
_symmetry_space_group_name_H-M 'P 1 21/n 1'
_audit_creation_date 97-12-14
_audit_creation_method CRYSTALS
_cell_angle_alpha 90
_cell_angle_beta 95.31(1)
_cell_angle_gamma 90
_cell_formula_units_Z 4
_cell_length_a 14.973(2)
_cell_length_b 14.744(4)
_cell_length_c 18.374(2)
_cell_measurement_reflns_used 25
_cell_measurement_temperature 193
_cell_measurement_theta_max 23
_cell_measurement_theta_min 14
_cell_volume 4038.9(13)
_diffrn_ambient_temperature 193
_diffrn_measurement_method 2\q/\w
_diffrn_radiation_type 'Cu K\a'
_diffrn_radiation_wavelength 1.54180
_diffrn_reflns_av_R_equivalents 0.06
_diffrn_reflns_limit_h_max 0
_diffrn_reflns_limit_h_min -18
_diffrn_reflns_limit_k_max 0
_diffrn_reflns_limit_k_min -18
_diffrn_reflns_limit_l_max 23
_diffrn_reflns_limit_l_min -22
_diffrn_reflns_number 6433
_diffrn_reflns_theta_max 77.50
_diffrn_reflns_theta_min 2.42
_diffrn_standards_decay_% 6.12
_diffrn_standards_interval_time 120
_diffrn_standards_number 3
_exptl_absorpt_coefficient_mu 3.07
_exptl_absorpt_correction_T_max 1.00
_exptl_absorpt_correction_T_min 0.60
_exptl_absorpt_correction_type DIFABS
_exptl_absorpt_process_details 'refined from delta-F'
_exptl_crystal_colour ' colourless '
_exptl_crystal_density_diffrn 1.501
_exptl_crystal_description ' cube '
_exptl_crystal_F_000 1904
_exptl_crystal_size_max 0.25
_exptl_crystal_size_mid 0.15
_exptl_crystal_size_min 0.10
_refine_diff_density_max 0.94
_refine_diff_density_min -0.76
_refine_ls_extinction_method None
_refine_ls_goodness_of_fit_obs 1.0783
_refine_ls_number_parameters 487
_refine_ls_number_reflns 3350
_refine_ls_R_factor_obs 0.0588
_refine_ls_shift/esd_max 0.017472
_refine_ls_structure_factor_coef F
_refine_ls_wR_factor_obs 0.0613
_reflns_limit_h_max 18
_reflns_limit_h_min -18
_reflns_limit_k_max 18
_reflns_limit_k_min 0
_reflns_limit_l_max 23
_reflns_limit_l_min 0
_reflns_number_observed 3350
_reflns_number_total 6113
_reflns_observed_criterion >3.00\s(I)
_cod_data_source_file ic0261833si20030317_074129_1.cif
_cod_data_source_block CCDC190909
_cod_depositor_comments
;
The following automatic conversions were performed:

'_symmetry_cell_setting' value 'monoclinic ' changed to 'monoclinic'
according to the built-in table from CIF Core dictionary named
'cif_core.dic' version 2.4.1 from 2010-06-29.

Automatic conversion script
Id: cif_fix_values 1646 2011-03-28 12:23:43Z adriana 
;
_cod_original_cell_volume 4039(1)
_cod_original_sg_symbol_H-M 'P 21/n'
_cod_original_formula_sum ' C32 H54 Cl2 Cu2 N6 O12'
_cod_database_code 4313856

loop_
_symmetry_equiv_pos_as_xyz
x,y,z
-x,-y,-z
-x+1/2,y+1/2,-z+1/2
x+1/2,-y+1/2,z+1/2

loop_
_atom_site_aniso_label
_atom_site_aniso_U_11
_atom_site_aniso_U_22
_atom_site_aniso_U_33
_atom_site_aniso_U_23
_atom_site_aniso_U_13
_atom_site_aniso_U_12
CU1 0.0220(6) 0.0196(5) 0.0171(5) 0.0027(5) 0.0023(4) 0.0018(5)
N1 0.020(3) 0.017(3) 0.018(3) 0.001(2) 0.006(2) 0.002(3)
C1 0.032(4) 0.035(4) 0.021(4) -0.007(3) -0.003(3) 0.003(3)
C11 0.025(4) 0.030(4) 0.025(4) 0.008(3) 0.005(3) 0.002(3)
C12 0.039(4) 0.017(3) 0.030(4) 0.003(3) 0.005(3) 0.002(3)
N2 0.017(3) 0.020(3) 0.019(3) 0.002(2) 0.004(2) 0.004(2)
C2 0.037(4) 0.025(4) 0.031(4) 0.004(3) 0.007(4) -0.011(3)
C13 0.026(4) 0.027(4) 0.027(4) 0.004(3) 0.001(3) -0.002(3)
C14 0.029(4) 0.027(4) 0.019(3) 0.005(3) -0.000(3) 0.008(3)
N3 0.030(3) 0.020(3) 0.017(3) 0.000(2) 0.007(3) 0.002(3)
C3 0.020(4) 0.028(4) 0.025(4) -0.011(3) -0.010(3) -0.003(3)
C15 0.032(4) 0.027(4) 0.011(3) 0.003(3) 0.010(3) -0.002(3)
C16 0.031(4) 0.024(4) 0.018(3) -0.007(3) 0.010(3) -0.002(3)
C17 0.029(4) 0.028(4) 0.028(4) 0.004(3) 0.005(3) 0.005(3)
C18 0.025(4) 0.027(4) 0.026(4) -0.006(3) 0.006(3) -0.007(3)
C19 0.027(4) 0.019(3) 0.023(4) -0.008(3) 0.014(3) -0.003(3)
C20 0.029(4) 0.033(4) 0.012(3) -0.003(3) 0.001(3) 0.004(3)
C21 0.034(4) 0.029(4) 0.019(3) -0.008(3) 0.018(3) -0.005(3)
C22 0.036(4) 0.026(4) 0.022(3) -0.008(3) 0.006(3) 0.004(3)
C4 0.029(4) 0.033(4) 0.036(4) -0.005(4) -0.007(3) 0.002(4)
O5 0.047(4) 0.060(4) 0.090(5) -0.018(4) -0.036(4) 0.025(3)
CU51 0.0201(6) 0.0184(5) 0.0258(6) 0.0007(5) 0.0022(5) -0.0018(5)
N51 0.027(3) 0.012(3) 0.024(3) -0.007(2) 0.000(2) -0.001(3)
C51 0.027(4) 0.032(4) 0.030(4) -0.011(3) 0.008(3) -0.013(3)
C61 0.040(4) 0.017(3) 0.032(4) -0.004(3) 0.008(3) 0.003(3)
C62 0.053(5) 0.022(4) 0.034(4) 0.006(3) 0.007(4) -0.001(4)
N52 0.028(3) 0.026(3) 0.037(4) 0.006(3) -0.001(3) 0.005(3)
C52 0.044(5) 0.048(5) 0.051(5) 0.011(4) 0.000(4) 0.010(4)
C63 0.030(4) 0.031(4) 0.035(4) 0.008(3) -0.011(3) 0.005(3)
C64 0.034(4) 0.029(4) 0.022(4) 0.011(3) 0.009(3) 0.003(3)
N53 0.015(3) 0.019(3) 0.024(3) 0.003(2) -0.000(2) -0.004(2)
C53 0.022(4) 0.037(4) 0.021(4) -0.001(3) -0.001(3) -0.004(3)
C65 0.018(3) 0.026(4) 0.029(4) 0.004(3) 0.004(3) 0.000(3)
C66 0.021(4) 0.020(3) 0.019(3) 0.000(3) 0.002(3) -0.001(3)
C67 0.030(4) 0.035(4) 0.010(3) 0.002(3) 0.005(3) -0.006(3)
C68 0.019(3) 0.021(3) 0.023(3) -0.003(3) 0.005(3) -0.000(3)
C69 0.016(3) 0.024(4) 0.028(4) 0.007(3) 0.009(3) -0.000(3)
C70 0.022(4) 0.029(4) 0.024(4) 0.006(3) 0.011(3) 0.005(3)
C71 0.032(4) 0.031(4) 0.011(3) -0.004(3) 0.008(3) 0.003(3)
C72 0.025(4) 0.026(4) 0.021(3) -0.005(3) 0.007(3) 0.001(3)
C54 0.029(4) 0.032(4) 0.022(4) 0.001(3) 0.006(3) 0.001(3)
O55 0.050(4) 0.036(3) 0.065(4) 0.004(3) 0.002(3) -0.030(3)
CL1 0.026(1) 0.046(1) 0.044(1) 0.021(1) 0.0012(9) -0.0066(9)
O1 0.039(3) 0.053(4) 0.040(3) -0.004(3) -0.001(3) -0.014(3)
O2 0.048(4) 0.116(6) 0.061(4) 0.051(4) 0.004(3) -0.000(4)
O3 0.139(6) 0.052(4) 0.131(6) 0.010(5) -0.074(5) -0.035(4)
O4 0.081(5) 0.156(6) 0.089(5) 0.042(5) 0.063(4) 0.030(5)
CL11 0.033(1) 0.037(1) 0.026(1) 0.0035(8) -0.0009(8) 0.0033(9)
O11 0.110(6) 0.101(5) 0.027(3) 0.013(4) -0.015(4) -0.006(5)
O12 0.126(6) 0.063(5) 0.124(6) -0.002(5) -0.010(5) 0.035(5)
O13 0.086(5) 0.122(6) 0.122(6) 0.026(5) -0.044(5) -0.044(5)
O14 0.085(5) 0.173(7) 0.069(5) -0.007(5) 0.037(4) 0.025(5)
O101 0.044(4) 0.104(5) 0.098(5) 0.016(5) -0.003(4) -0.018(4)
O102 0.158(7) 0.085(6) 0.101(6) -0.003(5) 0.032(6) 0.017(6)

loop_
_atom_site_label
_atom_site_fract_x
_atom_site_fract_y
_atom_site_fract_z
_atom_site_U_iso_or_equiv
_atom_site_occupancy
_atom_site_thermal_displace_type
CU1 0.75987(7) 0.26508(7) 0.56793(6) 0.0195 1.0000 Uani
N1 0.8510(4) 0.2274(4) 0.4881(3) 0.0180 1.0000 Uani
C1 0.7965(5) 0.2153(5) 0.4173(4) 0.0297 1.0000 Uani
C11 0.8857(5) 0.1386(5) 0.5137(4) 0.0262 1.0000 Uani
C12 0.8149(6) 0.0806(5) 0.5464(4) 0.0287 1.0000 Uani
N2 0.7732(4) 0.1299(4) 0.6048(3) 0.0187 1.0000 Uani
C2 0.6895(6) 0.0849(5) 0.6199(5) 0.0308 1.0000 Uani
C13 0.8357(5) 0.1368(5) 0.6733(4) 0.0269 1.0000 Uani
C14 0.8159(5) 0.2212(5) 0.7148(4) 0.0251 1.0000 Uani
N3 0.8245(4) 0.3038(4) 0.6704(3) 0.0217 1.0000 Uani
C3 0.9203(5) 0.3271(5) 0.6681(4) 0.0252 1.0000 Uani
C15 0.7814(5) 0.3784(5) 0.7104(4) 0.0228 1.0000 Uani
C16 0.7682(5) 0.4690(5) 0.6706(4) 0.0237 1.0000 Uani
C17 0.8340(5) 0.5361(5) 0.6763(4) 0.0284 1.0000 Uani
C18 0.8163(5) 0.6207(5) 0.6467(4) 0.0256 1.0000 Uani
C19 0.7336(5) 0.6431(5) 0.6106(4) 0.0224 1.0000 Uani
C20 0.6676(5) 0.5750(5) 0.6068(4) 0.0245 1.0000 Uani
C21 0.6844(5) 0.4897(5) 0.6362(4) 0.0263 1.0000 Uani
C22 0.7065(5) 0.7384(5) 0.5866(4) 0.0277 1.0000 Uani
C4 0.6551(5) 0.3115(6) 0.5266(5) 0.0330 1.0000 Uani
O5 0.5906(5) 0.3364(5) 0.4987(4) 0.0685 1.0000 Uani
CU51 0.67229(7) 0.68463(7) 0.42354(6) 0.0214 1.0000 Uani
N51 0.7288(4) 0.7636(4) 0.5116(3) 0.0210 1.0000 Uani
C51 0.8277(5) 0.7741(6) 0.5122(4) 0.0294 1.0000 Uani
C61 0.6869(6) 0.8539(5) 0.4945(4) 0.0292 1.0000 Uani
C62 0.6829(6) 0.8776(5) 0.4157(5) 0.0362 1.0000 Uani
N52 0.6325(4) 0.8061(4) 0.3722(4) 0.0305 1.0000 Uani
C52 0.5353(7) 0.8257(7) 0.3675(6) 0.0482 1.0000 Uani
C63 0.6619(6) 0.7999(6) 0.2972(5) 0.0333 1.0000 Uani
C64 0.7523(5) 0.7568(5) 0.2989(4) 0.0279 1.0000 Uani
N53 0.7560(4) 0.6666(4) 0.3341(3) 0.0195 1.0000 Uani
C53 0.7136(5) 0.5972(5) 0.2837(4) 0.0270 1.0000 Uani
C65 0.8539(5) 0.6421(5) 0.3501(4) 0.0242 1.0000 Uani
C66 0.8699(5) 0.5487(5) 0.3820(4) 0.0201 1.0000 Uani
C67 0.9135(5) 0.4844(5) 0.3454(4) 0.0247 1.0000 Uani
C68 0.9336(5) 0.3991(5) 0.3751(4) 0.0211 1.0000 Uani
C69 0.9083(5) 0.3775(5) 0.4447(4) 0.0221 1.0000 Uani
C70 0.8635(5) 0.4420(5) 0.4815(4) 0.0245 1.0000 Uani
C71 0.8442(5) 0.5270(5) 0.4503(4) 0.0242 1.0000 Uani
C72 0.9314(5) 0.2850(5) 0.4758(4) 0.0238 1.0000 Uani
C54 0.5980(5) 0.5881(5) 0.4291(4) 0.0277 1.0000 Uani
O55 0.5537(4) 0.5274(4) 0.4289(4) 0.0509 1.0000 Uani
CL1 0.5457(1) 0.3871(1) 0.8033(1) 0.0389 1.0000 Uani
O1 0.6358(4) 0.4080(4) 0.8263(3) 0.0443 1.0000 Uani
O2 0.5181(4) 0.4308(6) 0.7365(4) 0.0748 1.0000 Uani
O3 0.5343(6) 0.2939(4) 0.7967(5) 0.1126 1.0000 Uani
O4 0.4905(5) 0.4180(7) 0.8578(4) 0.1049 1.0000 Uani
CL11 0.5376(1) 0.1252(1) 0.3752(1) 0.0324 1.0000 Uani
O11 0.5702(6) 0.1120(6) 0.4486(3) 0.0805 1.0000 Uani
O12 0.5108(6) 0.2162(5) 0.3638(5) 0.1058 1.0000 Uani
O13 0.4617(5) 0.0711(6) 0.3561(5) 0.1134 1.0000 Uani
O14 0.6040(5) 0.1029(7) 0.3316(4) 0.1073 1.0000 Uani
O101 1.0759(5) 0.1051(6) 0.6406(5) 0.0823 1.0000 Uani
O102 0.5635(8) 0.3759(7) 0.2855(6) 0.1136 1.0000 Uani
H11 0.8349 0.1985 0.3804 0.0286 1.0000 Uiso
H12 0.7664 0.2711 0.4036 0.0286 1.0000 Uiso
H13 0.7528 0.1684 0.4219 0.0286 1.0000 Uiso
H111 0.9348 0.1481 0.5504 0.0263 1.0000 Uiso
H112 0.9067 0.1066 0.4731 0.0263 1.0000 Uiso
H121 0.8428 0.0264 0.5666 0.0273 1.0000 Uiso
H122 0.7692 0.0647 0.5084 0.0273 1.0000 Uiso
H21 0.7022 0.0240 0.6363 0.0307 1.0000 Uiso
H22 0.6623 0.1178 0.6572 0.0307 1.0000 Uiso
H23 0.6491 0.0835 0.5762 0.0307 1.0000 Uiso
H131 0.8964 0.1389 0.6607 0.0268 1.0000 Uiso
H132 0.8279 0.0847 0.7034 0.0268 1.0000 Uiso
H141 0.8573 0.2251 0.7578 0.0245 1.0000 Uiso
H142 0.7558 0.2177 0.7288 0.0245 1.0000 Uiso
H31 0.9455 0.3440 0.7161 0.0242 1.0000 Uiso
H32 0.9520 0.2755 0.6515 0.0242 1.0000 Uiso
H33 0.9257 0.3769 0.6351 0.0242 1.0000 Uiso
H151 0.8181 0.3892 0.7552 0.0212 1.0000 Uiso
H152 0.7234 0.3573 0.7213 0.0212 1.0000 Uiso
H171 0.8920 0.5233 0.7009 0.0286 1.0000 Uiso
H181 0.8627 0.6658 0.6511 0.0259 1.0000 Uiso
H201 0.6092 0.5880 0.5831 0.0225 1.0000 Uiso
H211 0.6380 0.4446 0.6327 0.0265 1.0000 Uiso
H221 0.7365 0.7802 0.6207 0.0273 1.0000 Uiso
H222 0.6429 0.7440 0.5880 0.0273 1.0000 Uiso
H511 0.8497 0.8106 0.5533 0.0297 1.0000 Uiso
H512 0.8416 0.8031 0.4678 0.0297 1.0000 Uiso
H513 0.8557 0.7155 0.5158 0.0297 1.0000 Uiso
H611 0.7213 0.8994 0.5220 0.0278 1.0000 Uiso
H612 0.6269 0.8531 0.5090 0.0278 1.0000 Uiso
H621 0.7427 0.8817 0.4010 0.0341 1.0000 Uiso
H622 0.6531 0.9348 0.4076 0.0341 1.0000 Uiso
H521 0.5237 0.8827 0.3431 0.0479 1.0000 Uiso
H522 0.5161 0.8288 0.4159 0.0479 1.0000 Uiso
H523 0.5030 0.7784 0.3405 0.0479 1.0000 Uiso
H631 0.6646 0.8598 0.2770 0.0323 1.0000 Uiso
H632 0.6194 0.7641 0.2672 0.0323 1.0000 Uiso
H641 0.7952 0.7957 0.3254 0.0278 1.0000 Uiso
H642 0.7676 0.7502 0.2495 0.0278 1.0000 Uiso
H531 0.7497 0.5883 0.2438 0.0260 1.0000 Uiso
H532 0.7089 0.5411 0.3096 0.0260 1.0000 Uiso
H533 0.6549 0.6172 0.2652 0.0260 1.0000 Uiso
H651 0.8812 0.6855 0.3842 0.0239 1.0000 Uiso
H652 0.8820 0.6454 0.3053 0.0239 1.0000 Uiso
H671 0.9310 0.4984 0.2977 0.0216 1.0000 Uiso
H681 0.9645 0.3552 0.3481 0.0212 1.0000 Uiso
H701 0.8454 0.4284 0.5291 0.0248 1.0000 Uiso
H711 0.8125 0.5710 0.4766 0.0222 1.0000 Uiso
H721 0.9664 0.2928 0.5218 0.0240 1.0000 Uiso
H722 0.9663 0.2537 0.4425 0.0240 1.0000 Uiso

loop_
_atom_type_symbol
_atom_type_scat_dispersion_real
_atom_type_scat_dispersion_imag
_atom_type_scat_Cromer_Mann_a1
_atom_type_scat_Cromer_Mann_b1
_atom_type_scat_Cromer_Mann_a2
_atom_type_scat_Cromer_Mann_b2
_atom_type_scat_Cromer_Mann_a3
_atom_type_scat_Cromer_Mann_b3
_atom_type_scat_Cromer_Mann_a4
_atom_type_scat_Cromer_Mann_b4
_atom_type_scat_Cromer_Mann_c
_atom_type_scat_source
'C   ' 0.0170 0.0090 2.3100 20.8439 1.0200 10.2075 1.5886 0.5687 0.8650 51.6512 0.2156 International_Tables_Vol_IV_Table_2.2B
'H   ' 0.0000 0.0000 0.4930 10.5109 0.3229 26.1257 0.1402 3.1424 0.0408 57.7997 0.0030 International_Tables_Vol_IV_Table_2.2B
'Cl  ' 0.3480 0.7020 11.4604 0.0104 7.1964 1.1662 6.2556 18.5194 1.6455 47.7784 -9.5574 International_Tables_Vol_IV_Table_2.2B
'Cu  ' -2.0190 0.5890 13.3380 3.5828 7.1676 0.2470 5.6158 11.3966 1.6735 64.8126 1.1910 International_Tables_Vol_IV_Table_2.2B
'N   ' 0.0290 0.0180 12.2126 0.0057 3.1322 9.8933 2.0125 28.9975 1.1663 0.5826 -11.5290 International_Tables_Vol_IV_Table_2.2B
'O   ' 0.0470 0.0320 3.0485 13.2771 2.2868 5.7011 1.5463 0.3239 0.8670 32.9089 0.2508 International_Tables_Vol_IV_Table_2.2B

loop_
_geom_angle_atom_site_label_1
_geom_angle_site_symmetry_1
_geom_angle_atom_site_label_2
_geom_angle_site_symmetry_2
_geom_angle_atom_site_label_3
_geom_angle_site_symmetry_3
_geom_angle
_geom_angle_publ_flag
N1 . CU1 . N2 . 85.9(2) no
N1 . CU1 . N3 . 114.0(2) no
N2 . CU1 . N3 . 87.0(2) no
N1 . CU1 . C4 . 112.8(3) no
N2 . CU1 . C4 . 122.9(3) no
N3 . CU1 . C4 . 125.3(3) no
CU1 . N1 . C1 . 107.2(4) no
CU1 . N1 . C11 . 103.8(4) no
C1 . N1 . C11 . 108.9(6) no
CU1 . N1 . C72 . 121.3(4) no
C1 . N1 . C72 . 108.6(6) no
C11 . N1 . C72 . 106.7(5) no
N1 . C1 . H11 . 109.5(7) no
N1 . C1 . H12 . 109.5(7) no
H11 . C1 . H12 . 109.5(8) no
N1 . C1 . H13 . 109.5(7) no
H11 . C1 . H13 . 109.5(7) no
H12 . C1 . H13 . 109.5(8) no
N1 . C11 . C12 . 112.8(6) no
N1 . C11 . H111 . 108.6(7) no
C12 . C11 . H111 . 108.6(7) no
N1 . C11 . H112 . 108.6(6) no
C12 . C11 . H112 . 108.6(7) no
H111 . C11 . H112 . 109.5(7) no
C11 . C12 . N2 . 111.4(6) no
C11 . C12 . H121 . 109.0(7) no
N2 . C12 . H121 . 109.0(7) no
C11 . C12 . H122 . 109.0(7) no
N2 . C12 . H122 . 109.0(7) no
H121 . C12 . H122 . 109.5(7) no
CU1 . N2 . C12 . 105.4(4) no
CU1 . N2 . C2 . 115.5(5) no
C12 . N2 . C2 . 109.9(6) no
CU1 . N2 . C13 . 103.8(4) no
C12 . N2 . C13 . 111.6(6) no
C2 . N2 . C13 . 110.4(6) no
N2 . C2 . H21 . 109.5(7) no
N2 . C2 . H22 . 109.5(7) no
H21 . C2 . H22 . 109.5(8) no
N2 . C2 . H23 . 109.5(7) no
H21 . C2 . H23 . 109.5(8) no
H22 . C2 . H23 . 109.5(8) no
N2 . C13 . C14 . 110.2(6) no
N2 . C13 . H131 . 109.3(7) no
C14 . C13 . H131 . 109.3(7) no
N2 . C13 . H132 . 109.3(7) no
C14 . C13 . H132 . 109.3(7) no
H131 . C13 . H132 . 109.5(8) no
C13 . C14 . N3 . 111.8(6) no
C13 . C14 . H141 . 108.9(7) no
N3 . C14 . H141 . 108.9(7) no
C13 . C14 . H142 . 108.9(7) no
N3 . C14 . H142 . 108.9(6) no
H141 . C14 . H142 . 109.5(7) no
CU1 . N3 . C14 . 102.3(4) no
CU1 . N3 . C3 . 113.7(4) no
C14 . N3 . C3 . 109.9(6) no
CU1 . N3 . C15 . 116.9(5) no
C14 . N3 . C15 . 105.7(5) no
C3 . N3 . C15 . 107.8(6) no
N3 . C3 . H31 . 109.5(7) no
N3 . C3 . H32 . 109.5(6) no
H31 . C3 . H32 . 109.5(7) no
N3 . C3 . H33 . 109.5(6) no
H31 . C3 . H33 . 109.5(7) no
H32 . C3 . H33 . 109.5(8) no
N3 . C15 . C16 . 116.6(5) no
N3 . C15 . H151 . 107.7(7) no
C16 . C15 . H151 . 107.7(7) no
N3 . C15 . H152 . 107.7(6) no
C16 . C15 . H152 . 107.7(7) no
H151 . C15 . H152 . 109.5(6) no
C15 . C16 . C17 . 121.8(7) no
C15 . C16 . C21 . 118.9(7) no
C17 . C16 . C21 . 118.8(7) no
C16 . C17 . C18 . 120.3(7) no
C16 . C17 . H171 . 119.8(8) no
C18 . C17 . H171 . 119.8(8) no
C17 . C18 . C19 . 122.3(7) no
C17 . C18 . H181 . 118.8(8) no
C19 . C18 . H181 . 118.8(8) no
C18 . C19 . C20 . 116.5(7) no
C18 . C19 . C22 . 124.1(7) no
C20 . C19 . C22 . 118.7(7) no
C19 . C20 . C21 . 121.9(7) no
C19 . C20 . H201 . 119.1(8) no
C21 . C20 . H201 . 119.1(8) no
C16 . C21 . C20 . 120.2(7) no
C16 . C21 . H211 . 119.9(8) no
C20 . C21 . H211 . 119.9(8) no
C19 . C22 . N51 . 114.9(6) no
C19 . C22 . H221 . 108.1(7) no
N51 . C22 . H221 . 108.1(7) no
C19 . C22 . H222 . 108.1(7) no
N51 . C22 . H222 . 108.1(7) no
H221 . C22 . H222 . 109.5(7) no
CU1 . C4 . O5 . 176.4(8) no
N51 . CU51 . N52 . 87.2(3) no
N51 . CU51 . N53 . 115.4(2) no
N52 . CU51 . N53 . 85.6(2) no
N51 . CU51 . C54 . 126.5(3) no
N52 . CU51 . C54 . 123.3(3) no
N53 . CU51 . C54 . 110.3(3) no
C22 . N51 . CU51 . 117.6(4) no
C22 . N51 . C51 . 109.0(6) no
CU51 . N51 . C51 . 113.1(4) no
C22 . N51 . C61 . 106.8(6) no
CU51 . N51 . C61 . 101.6(4) no
C51 . N51 . C61 . 107.9(6) no
N51 . C51 . H511 . 109.5(7) no
N51 . C51 . H512 . 109.5(7) no
H511 . C51 . H512 . 109.5(8) no
N51 . C51 . H513 . 109.5(7) no
H511 . C51 . H513 . 109.5(8) no
H512 . C51 . H513 . 109.5(7) no
N51 . C61 . C62 . 113.1(6) no
N51 . C61 . H611 . 108.6(7) no
C62 . C61 . H611 . 108.6(7) no
N51 . C61 . H612 . 108.6(7) no
C62 . C61 . H612 . 108.6(8) no
H611 . C61 . H612 . 109.5(7) no
C61 . C62 . N52 . 109.3(6) no
C61 . C62 . H621 . 109.5(8) no
N52 . C62 . H621 . 109.5(7) no
C61 . C62 . H622 . 109.5(8) no
N52 . C62 . H622 . 109.5(8) no
H621 . C62 . H622 . 109.5(8) no
CU51 . N52 . C62 . 104.8(5) no
CU51 . N52 . C52 . 115.6(5) no
C62 . N52 . C52 . 109.9(7) no
CU51 . N52 . C63 . 105.6(5) no
C62 . N52 . C63 . 111.3(6) no
C52 . N52 . C63 . 109.4(7) no
N52 . C52 . H521 . 109.5(9) no
N52 . C52 . H522 . 109.5(8) no
H521 . C52 . H522 . 109.5(10) no
N52 . C52 . H523 . 109.5(8) no
H521 . C52 . H523 . 109.5(10) no
H522 . C52 . H523 . 109.5(10) no
N52 . C63 . C64 . 110.7(6) no
N52 . C63 . H631 . 109.2(8) no
C64 . C63 . H631 . 109.2(8) no
N52 . C63 . H632 . 109.2(8) no
C64 . C63 . H632 . 109.2(8) no
H631 . C63 . H632 . 109.5(8) no
C63 . C64 . N53 . 112.9(6) no
C63 . C64 . H641 . 108.6(7) no
N53 . C64 . H641 . 108.6(7) no
C63 . C64 . H642 . 108.6(7) no
N53 . C64 . H642 . 108.6(7) no
H641 . C64 . H642 . 109.5(7) no
CU51 . N53 . C64 . 102.7(4) no
CU51 . N53 . C53 . 108.3(4) no
C64 . N53 . C53 . 110.6(6) no
CU51 . N53 . C65 . 119.9(4) no
C64 . N53 . C65 . 107.3(5) no
C53 . N53 . C65 . 107.9(6) no
N53 . C53 . H531 . 109.5(7) no
N53 . C53 . H532 . 109.5(7) no
H531 . C53 . H532 . 109.5(8) no
N53 . C53 . H533 . 109.5(7) no
H531 . C53 . H533 . 109.5(8) no
H532 . C53 . H533 . 109.5(7) no
N53 . C65 . C66 . 114.2(6) no
N53 . C65 . H651 . 108.3(6) no
C66 . C65 . H651 . 108.3(7) no
N53 . C65 . H652 . 108.3(6) no
C66 . C65 . H652 . 108.3(7) no
H651 . C65 . H652 . 109.5(7) no
C65 . C66 . C67 . 120.6(7) no
C65 . C66 . C71 . 121.1(6) no
C67 . C66 . C71 . 118.3(7) no
C66 . C67 . C68 . 122.0(7) no
C66 . C67 . H671 . 119.0(8) no
C68 . C67 . H671 . 119.0(8) no
C67 . C68 . C69 . 119.7(7) no
C67 . C68 . H681 . 120.2(7) no
C69 . C68 . H681 . 120.2(7) no
C68 . C69 . C70 . 118.4(7) no
C68 . C69 . C72 . 118.6(6) no
C70 . C69 . C72 . 123.0(6) no
C69 . C70 . C71 . 120.6(7) no
C69 . C70 . H701 . 119.7(7) no
C71 . C70 . H701 . 119.7(7) no
C66 . C71 . C70 . 121.0(7) no
C66 . C71 . H711 . 119.5(7) no
C70 . C71 . H711 . 119.5(7) no
N1 . C72 . C69 . 114.2(6) no
N1 . C72 . H721 . 108.3(6) no
C69 . C72 . H721 . 108.3(7) no
N1 . C72 . H722 . 108.3(6) no
C69 . C72 . H722 . 108.3(7) no
H721 . C72 . H722 . 109.5(7) no
CU51 . C54 . O55 . 176.1(7) no
O1 . CL1 . O2 . 110.9(4) no
O1 . CL1 . O3 . 110.4(4) no
O2 . CL1 . O3 . 110.6(5) no
O1 . CL1 . O4 . 108.7(4) no
O2 . CL1 . O4 . 108.7(5) no
O3 . CL1 . O4 . 107.5(5) no
O11 . CL11 . O12 . 110.1(5) no
O11 . CL11 . O13 . 111.3(5) no
O12 . CL11 . O13 . 106.8(5) no
O11 . CL11 . O14 . 108.7(5) no
O12 . CL11 . O14 . 110.7(5) no
O13 . CL11 . O14 . 109.3(5) no

loop_
_geom_bond_atom_site_label_1
_geom_bond_site_symmetry_1
_geom_bond_atom_site_label_2
_geom_bond_site_symmetry_2
_geom_bond_distance
_geom_bond_publ_flag
CU1 . N1 . 2.166(5) yes
CU1 . N2 . 2.109(6) yes
CU1 . N3 . 2.115(6) yes
CU1 . C4 . 1.813(8) yes
N1 . C1 . 1.482(9) yes
N1 . C11 . 1.470(9) yes
N1 . C72 . 1.507(9) yes
C1 . H11 . 0.960(8) no
C1 . H12 . 0.960(8) no
C1 . H13 . 0.960(8) no
C11 . C12 . 1.53(1) yes
C11 . H111 . 0.960(8) no
C11 . H112 . 0.960(8) no
C12 . N2 . 1.481(9) yes
C12 . H121 . 0.960(7) no
C12 . H122 . 0.960(8) no
N2 . C2 . 1.467(9) yes
N2 . C13 . 1.502(9) yes
C2 . H21 . 0.960(8) no
C2 . H22 . 0.960(8) no
C2 . H23 . 0.960(9) no
C13 . C14 . 1.50(1) yes
C13 . H131 . 0.960(8) no
C13 . H132 . 0.960(8) no
C14 . N3 . 1.478(9) yes
C14 . H141 . 0.960(7) no
C14 . H142 . 0.960(8) no
N3 . C3 . 1.480(9) yes
N3 . C15 . 1.501(9) yes
C3 . H31 . 0.960(7) no
C3 . H32 . 0.960(7) no
C3 . H33 . 0.960(8) no
C15 . C16 . 1.53(1) yes
C15 . H151 . 0.960(7) no
C15 . H152 . 0.960(7) no
C16 . C17 . 1.39(1) yes
C16 . C21 . 1.39(1) yes
C17 . C18 . 1.38(1) yes
C17 . H171 . 0.960(8) no
C18 . C19 . 1.39(1) yes
C18 . H181 . 0.960(7) no
C19 . C20 . 1.41(1) yes
C19 . C22 . 1.52(1) yes
C20 . C21 . 1.38(1) yes
C20 . H201 . 0.960(8) no
C21 . H211 . 0.960(8) no
C22 . N51 . 1.496(9) yes
C22 . H221 . 0.960(8) no
C22 . H222 . 0.960(8) no
C4 . O5 . 1.113(9) yes
CU51 . N51 . 2.106(6) yes
CU51 . N52 . 2.086(6) yes
CU51 . N53 . 2.173(6) yes
CU51 . C54 . 1.815(8) yes
N51 . C51 . 1.488(9) yes
N51 . C61 . 1.492(9) yes
C51 . H511 . 0.960(7) no
C51 . H512 . 0.960(8) no
C51 . H513 . 0.960(8) no
C61 . C62 . 1.49(1) yes
C61 . H611 . 0.960(8) no
C61 . H612 . 0.960(8) no
C62 . N52 . 1.49(1) yes
C62 . H621 . 0.960(9) no
C62 . H622 . 0.960(8) no
N52 . C52 . 1.48(1) yes
N52 . C63 . 1.49(1) yes
C52 . H521 . 0.96(1) no
C52 . H522 . 0.96(1) no
C52 . H523 . 0.96(1) no
C63 . C64 . 1.49(1) yes
C63 . H631 . 0.960(8) no
C63 . H632 . 0.960(8) no
C64 . N53 . 1.478(9) yes
C64 . H641 . 0.960(8) no
C64 . H642 . 0.960(7) no
N53 . C53 . 1.482(9) yes
N53 . C65 . 1.513(9) yes
C53 . H531 . 0.960(8) no
C53 . H532 . 0.960(8) no
C53 . H533 . 0.960(8) no
C65 . C66 . 1.51(1) yes
C65 . H651 . 0.960(8) no
C65 . H652 . 0.960(7) no
C66 . C67 . 1.36(1) yes
C66 . C71 . 1.382(9) yes
C67 . C68 . 1.39(1) yes
C67 . H671 . 0.960(7) no
C68 . C69 . 1.40(1) yes
C68 . H681 . 0.960(7) no
C69 . C70 . 1.38(1) yes
C69 . C72 . 1.51(1) yes
C70 . C71 . 1.40(1) yes
C70 . H701 . 0.960(7) no
C71 . H711 . 0.960(7) no
C72 . H721 . 0.960(8) no
C72 . H722 . 0.960(7) no
C54 . O55 . 1.114(9) yes
CL1 . O1 . 1.409(5) yes
CL1 . O2 . 1.414(6) yes
CL1 . O3 . 1.388(6) yes
CL1 . O4 . 1.431(6) yes
CL11 . O11 . 1.405(6) yes
CL11 . O12 . 1.410(6) yes
CL11 . O13 . 1.406(6) yes
CL11 . O14 . 1.373(6) yes
